data_7231660
loop_
_publ_author_name
'Ling, Jie'
'Lu, Huangjie'
'Wang, Yaxing'
'Johnson, Kenndra'
'Wang, Shuao'

_publ_section_title
;
 One-dimensional chain structures of hexanuclear uranium(iv) clusters
 bridged by formate ligands
;
_journal_issue 61
_journal_name_full 'RSC Advances'
_journal_page_first 34947
_journal_paper_doi 10.1039/C8RA06330C
_journal_volume 8
_journal_year 2018
_chemical_formula_moiety 'C29 H23 N O36 U6, 2(C5 H5 N)'
_chemical_formula_sum 'C29 H33 N3 O36 U6'
_chemical_formula_weight 2427.76
_chemical_melting_point ?
_chemical_name_common 'Uranium formic acid pyridine'
_chemical_name_systematic
;
 ?
;
_space_group_crystal_system monoclinic
_space_group_IT_number 15
_space_group_name_Hall '-C 2yc'
_space_group_name_H-M_alt 'C 1 2/c 1'
_symmetry_space_group_name_Hall '-C 2yc'
_symmetry_space_group_name_H-M 'C 1 2/c 1'
_atom_sites_solution_hydrogens geom
_audit_creation_method SHELXL-2014
_audit_update_record
;
2018-06-21 deposited with the CCDC.
2018-10-08 downloaded from the CCDC.
;
_cell_angle_alpha 90
_cell_angle_beta 107.718(10)
_cell_angle_gamma 90
_cell_formula_units_Z 4
_cell_length_a 20.458(3)
_cell_length_b 15.473(3)
_cell_length_c 15.918(2)
_cell_measurement_reflns_used 9852
_cell_measurement_temperature 296(2)
_cell_measurement_theta_max 27.44
_cell_measurement_theta_min 2.34
_cell_volume 4799.8(13)
_computing_cell_refinement 'Bruker SAINT'
_computing_data_collection 'Bruker APEX3'
_computing_data_reduction 'Bruker SAINT'
_computing_molecular_graphics 'Bruker SHELXTL'
_computing_publication_material 'Bruker SHELXTL'
_computing_structure_refinement 'SHELXL-2014 (Sheldrick, 2014)'
_computing_structure_solution 'SHELXL-2014 (Sheldrick, 2014)'
_diffrn_ambient_temperature 296(2)
_diffrn_measured_fraction_theta_full 0.998
_diffrn_measured_fraction_theta_max 0.993
_diffrn_measurement_device_type 'Bruker APEX-III '
_diffrn_measurement_method '0.5 wide w/ exposures'
_diffrn_radiation_type MoK\a
_diffrn_radiation_wavelength 0.71073
_diffrn_reflns_av_R_equivalents 0.1051
_diffrn_reflns_av_unetI/netI 0.0407
_diffrn_reflns_Laue_measured_fraction_full 0.998
_diffrn_reflns_Laue_measured_fraction_max 0.993
_diffrn_reflns_limit_h_max 26
_diffrn_reflns_limit_h_min -26
_diffrn_reflns_limit_k_max 20
_diffrn_reflns_limit_k_min -20
_diffrn_reflns_limit_l_max 20
_diffrn_reflns_limit_l_min -20
_diffrn_reflns_number 108607
_diffrn_reflns_point_group_measured_fraction_full 0.998
_diffrn_reflns_point_group_measured_fraction_max 0.993
_diffrn_reflns_theta_full 25.242
_diffrn_reflns_theta_max 27.650
_diffrn_reflns_theta_min 2.633
_diffrn_source 'Turbo X-ray Source'
_exptl_absorpt_coefficient_mu 20.283
_exptl_absorpt_correction_T_max 0.667
_exptl_absorpt_correction_T_min 0.393
_exptl_absorpt_correction_type multi-scan
_exptl_absorpt_process_details SHELTXPREP
_exptl_crystal_colour Green
_exptl_crystal_density_diffrn 3.360
_exptl_crystal_description Rodlike
_exptl_crystal_F_000 4272
_exptl_crystal_size_max 0.060
_exptl_crystal_size_mid 0.040
_exptl_crystal_size_min 0.020
_refine_diff_density_max 1.122
_refine_diff_density_min -1.368
_refine_diff_density_rms 0.266
_refine_ls_extinction_method none
_refine_ls_goodness_of_fit_ref 0.951
_refine_ls_hydrogen_treatment constr
_refine_ls_matrix_type full
_refine_ls_number_parameters 336
_refine_ls_number_reflns 5569
_refine_ls_number_restraints 6
_refine_ls_restrained_S_all 0.951
_refine_ls_R_factor_all 0.0548
_refine_ls_R_factor_gt 0.0296
_refine_ls_shift/su_max 0.001
_refine_ls_shift/su_mean 0.000
_refine_ls_structure_factor_coef Fsqd
_refine_ls_weighting_details 'w=1/[\s^2^(Fo^2^)+(0.0377P)^2^+17.7193P] where P=(Fo^2^+2Fc^2^)/3'
_refine_ls_weighting_scheme calc
_refine_ls_wR_factor_gt 0.0585
_refine_ls_wR_factor_ref 0.0667
_reflns_Friedel_coverage 0.000
_reflns_number_gt 4179
_reflns_number_total 5569
_reflns_threshold_expression 'I > 2\s(I)'
_cod_data_source_file c8ra06330c2.cif
_cod_data_source_block C29H33N3O36U6
_cod_depositor_comments
;
The following automatic conversions were performed:

'_chemical_melting_point' value 'N/a' was changed to '?' - the value
is undefined or not given.

Automatic conversion script
Id: cif_fix_values 4973 2017-02-22 13:04:09Z antanas 
;
_cod_original_cell_volume 4799.9(13)
_cod_database_code 7231660
_shelx_space_group_comment
;
The symmetry employed for this shelxl refinement is uniquely defined
by the following loop, which should always be used as a source of
symmetry information in preference to the above space-group names.
They are only intended as comments.
;
_shelx_estimated_absorpt_t_min 0.376
_shelx_estimated_absorpt_t_max 0.687
_shelxl_version_number 2014-3

loop_
_space_group_symop_operation_xyz
'x, y, z'
'-x, y, -z+1/2'
'x+1/2, y+1/2, z'
'-x+1/2, y+1/2, -z+1/2'
'-x, -y, -z'
'x, -y, z-1/2'
'-x+1/2, -y+1/2, -z'
'x+1/2, -y+1/2, z-1/2'

loop_
_atom_site_label
_atom_site_type_symbol
_atom_site_fract_x
_atom_site_fract_y
_atom_site_fract_z
_atom_site_U_iso_or_equiv
_atom_site_adp_type
_atom_site_occupancy
_atom_site_site_symmetry_order
_atom_site_calc_flag
_atom_site_refinement_flags_posn
_atom_site_refinement_flags_adp
_atom_site_refinement_flags_occupancy
U1 U 0.5000 0.03966(2) 0.2500 0.00927(9) Uani 1 2 d S T P
U2 U 0.61971(2) -0.13354(2) 0.21193(2) 0.00927(7) Uani 1 1 d . . .
U3 U 0.42954(2) -0.13565(2) 0.07628(2) 0.00892(7) Uani 1 1 d . . .
U4 U 0.5000 -0.31107(2) 0.2500 0.00951(9) Uani 1 2 d S T P
O9 O 0.3992(2) 0.0005(3) -0.0059(3) 0.0162(11) Uani 1 1 d . . .
O8 O 0.3130(2) -0.1372(3) -0.0004(3) 0.0214(11) Uani 1 1 d . . .
O7 O 0.5275(2) -0.0364(3) 0.1314(3) 0.0097(10) Uani 1 1 d . . .
H7B H 0.5378 0.0002 0.0868 0.012 Uiso 1 1 calc R U .
O6 O 0.4141(3) -0.2738(3) 0.0003(3) 0.0196(11) Uani 1 1 d . . .
O5 O 0.5977(2) -0.3731(3) 0.2156(3) 0.0170(11) Uani 1 1 d . . .
O4 O 0.4797(2) -0.1272(3) -0.0407(3) 0.0169(11) Uani 1 1 d . . .
O3 O 0.7309(2) -0.1361(3) 0.3073(3) 0.0216(11) Uani 1 1 d . . .
O2 O 0.4510(2) -0.3744(3) 0.1058(3) 0.0170(11) Uani 1 1 d . . .
O1 O 0.5214(2) -0.2049(3) 0.1618(3) 0.0099(10) Uani 1 1 d . . .
O16 O 0.4627(2) 0.1478(3) 0.1360(3) 0.0148(10) Uani 1 1 d . . .
O15 O 0.4197(2) -0.0597(3) 0.1912(3) 0.0091(10) Uani 1 1 d . . .
O14 O 0.6480(2) -0.1203(3) 0.0763(3) 0.0163(11) Uani 1 1 d . . .
O13 O 0.3934(2) -0.2291(3) 0.1732(3) 0.0114(10) Uani 1 1 d . . .
H13B H 0.3533 -0.2649 0.1448 0.014 Uiso 1 1 calc R U .
O12 O 0.6035(2) 0.1107(3) 0.2404(3) 0.0165(11) Uani 1 1 d . . .
O11 O 0.6646(2) -0.2720(3) 0.1825(3) 0.0186(11) Uani 1 1 d . . .
O10 O 0.6730(2) 0.0095(3) 0.2125(3) 0.0176(11) Uani 1 1 d . . .
O17 O 0.2067(3) -0.1577(3) -0.0873(4) 0.0312(14) Uani 1 1 d . . .
N2 N 0.5000 -0.4901(5) 0.2500 0.0147(18) Uani 1 2 d S T P
C5 C 0.4246(4) -0.3502(4) 0.0280(5) 0.0176(16) Uani 1 1 d . . .
H5A H 0.4110 -0.3935 -0.0142 0.021 Uiso 1 1 calc R U .
C4 C 0.3560(4) 0.0578(5) -0.0222(4) 0.0175(16) Uani 1 1 d . . .
H4A H 0.3231 0.0558 0.0073 0.021 Uiso 1 1 calc R U .
C2 C 0.4827(3) 0.1708(5) 0.0725(5) 0.0154(15) Uani 1 1 d . . .
H2A H 0.4684 0.2245 0.0473 0.018 Uiso 1 1 calc R U .
C1 C 0.2671(4) -0.1766(5) -0.0604(5) 0.0229(17) Uani 1 1 d . . .
H1A H 0.2811 -0.2244 -0.0860 0.027 Uiso 1 1 calc R U .
C3 C 0.6555(4) 0.0861(5) 0.2222(5) 0.0187(16) Uani 1 1 d . . .
H3A H 0.6849 0.1293 0.2148 0.022 Uiso 1 1 calc R U .
O18 O 0.8223(3) -0.0489(4) 0.3465(4) 0.0334(14) Uani 1 1 d . . .
C8 C 0.6489(4) -0.3483(5) 0.1962(5) 0.0212(17) Uani 1 1 d . . .
H8A H 0.6793 -0.3911 0.1911 0.025 Uiso 1 1 calc R U .
C7 C 0.5191(4) -0.5350(5) 0.1907(5) 0.0219(17) Uani 1 1 d . . .
H7A H 0.5325 -0.5048 0.1481 0.026 Uiso 1 1 calc R U .
C6 C 0.7724(4) -0.0840(6) 0.3600(5) 0.033(2) Uani 1 1 d . . .
H6A H 0.7642 -0.0716 0.4131 0.040 Uiso 1 1 calc R U .
C10 C 0.5202(4) -0.6246(5) 0.1884(5) 0.0262(19) Uani 1 1 d . . .
H10A H 0.5345 -0.6529 0.1456 0.031 Uiso 1 1 calc R U .
C14 C 0.8230(3) 0.0955(5) 0.6797(5) 0.0171(15) Uani 1 1 d . . .
H14A H 0.8209 0.0694 0.7315 0.020 Uiso 1 1 calc R U .
C15 C 0.8167(4) 0.1801(6) 0.6734(6) 0.041(2) Uani 1 1 d . . .
H15A H 0.8074 0.2113 0.7184 0.049 Uiso 1 1 calc R U .
N1 N 0.8237(4) 0.2236(6) 0.5997(6) 0.063(3) Uani 1 1 d . . .
C12 C 0.8390(5) 0.0833(7) 0.5419(6) 0.046(3) Uani 1 1 d . . .
H12A H 0.8470 0.0493 0.4978 0.055 Uiso 1 1 calc R U .
C13 C 0.8321(5) 0.0451(6) 0.6168(6) 0.041(2) Uani 1 1 d . . .
H13A H 0.8338 -0.0147 0.6232 0.049 Uiso 1 1 calc R U .
C9 C 0.5000 -0.6715(7) 0.2500 0.032(3) Uani 1 2 d S TU P
H9A H 0.5000 -0.7316 0.2500 0.038 Uiso 1 2 calc R U P
C11 C 0.8340(4) 0.1724(7) 0.5319(6) 0.037(2) Uani 1 1 d . . .
H11A H 0.8373 0.1982 0.4805 0.045 Uiso 1 1 calc R U .

loop_
_atom_site_aniso_label
_atom_site_aniso_U_11
_atom_site_aniso_U_22
_atom_site_aniso_U_33
_atom_site_aniso_U_23
_atom_site_aniso_U_13
_atom_site_aniso_U_12
U1 0.01139(18) 0.00757(18) 0.00889(18) 0.000 0.00315(14) 0.000
U2 0.00844(12) 0.01048(13) 0.00906(12) -0.00057(10) 0.00292(9) -0.00026(10)
U3 0.00934(12) 0.01011(13) 0.00665(12) 0.00013(10) 0.00143(9) -0.00039(10)
U4 0.01005(18) 0.00857(19) 0.00943(18) 0.000 0.00227(14) 0.000
O9 0.018(3) 0.010(2) 0.018(3) 0.008(2) 0.003(2) 0.003(2)
O8 0.014(3) 0.022(3) 0.025(3) 0.000(2) 0.000(2) -0.007(2)
O7 0.011(2) 0.011(2) 0.009(2) 0.0051(18) 0.0051(19) 0.0009(18)
O6 0.029(3) 0.011(3) 0.018(3) 0.003(2) 0.005(2) -0.001(2)
O5 0.018(3) 0.013(3) 0.022(3) -0.002(2) 0.010(2) -0.001(2)
O4 0.023(3) 0.017(3) 0.014(2) -0.005(2) 0.011(2) -0.001(2)
O3 0.013(3) 0.023(3) 0.024(3) 0.003(2) -0.002(2) -0.006(2)
O2 0.020(3) 0.013(3) 0.013(2) 0.000(2) -0.002(2) 0.003(2)
O1 0.008(2) 0.008(2) 0.013(2) 0.0008(18) 0.0029(19) 0.0013(18)
O16 0.020(3) 0.015(3) 0.012(2) 0.0018(19) 0.009(2) 0.002(2)
O15 0.008(2) 0.014(2) 0.006(2) -0.0029(18) 0.0032(18) -0.0034(18)
O14 0.022(3) 0.011(3) 0.015(2) 0.002(2) 0.005(2) 0.005(2)
O13 0.008(2) 0.013(3) 0.012(2) -0.0024(19) 0.0010(19) -0.0053(19)
O12 0.017(3) 0.013(3) 0.021(3) -0.003(2) 0.007(2) -0.003(2)
O11 0.021(3) 0.014(3) 0.024(3) 0.002(2) 0.011(2) 0.003(2)
O10 0.018(3) 0.015(3) 0.021(3) -0.005(2) 0.008(2) -0.002(2)
O17 0.016(3) 0.033(4) 0.035(3) -0.010(3) -0.007(3) -0.001(2)
N2 0.020(5) 0.006(4) 0.018(4) 0.000 0.007(4) 0.000
C5 0.023(4) 0.014(4) 0.016(4) -0.007(3) 0.006(3) 0.001(3)
C4 0.020(4) 0.020(4) 0.012(4) -0.002(3) 0.003(3) 0.003(3)
C2 0.016(4) 0.007(3) 0.023(4) 0.000(3) 0.006(3) -0.001(3)
C1 0.021(4) 0.027(4) 0.020(4) 0.002(3) 0.007(3) -0.006(4)
C3 0.016(4) 0.014(4) 0.026(4) 0.004(3) 0.007(3) -0.005(3)
O18 0.026(3) 0.034(4) 0.037(3) 0.006(3) 0.005(3) -0.012(3)
C8 0.024(4) 0.016(4) 0.024(4) -0.006(3) 0.009(3) 0.006(3)
C7 0.031(4) 0.010(4) 0.025(4) -0.003(3) 0.007(4) -0.006(3)
C6 0.032(5) 0.041(6) 0.023(4) 0.004(4) 0.003(4) -0.003(4)
C10 0.039(5) 0.015(4) 0.023(4) -0.008(3) 0.008(4) 0.006(4)
C14 0.014(4) 0.018(4) 0.019(4) 0.005(3) 0.005(3) 0.004(3)
C15 0.040(6) 0.049(6) 0.038(5) 0.009(5) 0.019(4) 0.008(5)
N1 0.054(6) 0.081(7) 0.061(6) 0.015(5) 0.027(5) 0.007(5)
C12 0.047(6) 0.055(7) 0.042(6) -0.015(5) 0.024(5) -0.008(5)
C13 0.038(6) 0.028(5) 0.054(6) 0.003(5) 0.012(5) -0.001(4)
C9 0.053(7) 0.011(5) 0.028(6) 0.000 0.006(5) 0.000
C11 0.036(5) 0.051(6) 0.025(5) 0.002(4) 0.010(4) -0.007(5)

loop_
_atom_type_symbol
_atom_type_description
_atom_type_scat_dispersion_real
_atom_type_scat_dispersion_imag
_atom_type_scat_source
C C 0.0033 0.0016 'International Tables Vol C Tables 4.2.6.8 and 6.1.1.4'
N N 0.0061 0.0033 'International Tables Vol C Tables 4.2.6.8 and 6.1.1.4'
O O 0.0106 0.0060 'International Tables Vol C Tables 4.2.6.8 and 6.1.1.4'
U U -9.6767 9.6646 'International Tables Vol C Tables 4.2.6.8 and 6.1.1.4'
H H 0.0000 0.0000 'International Tables Vol C Tables 4.2.6.8 and 6.1.1.4'

loop_
_geom_angle_atom_site_label_1
_geom_angle_atom_site_label_2
_geom_angle_atom_site_label_3
_geom_angle
_geom_angle_site_symmetry_1
_geom_angle_site_symmetry_3
O15 U1 O15 93.2(2) . 2_655
O15 U1 O16 144.53(15) . 2_655
O15 U1 O16 97.93(15) 2_655 2_655
O15 U1 O16 97.93(15) . .
O15 U1 O16 144.54(15) 2_655 .
O16 U1 O16 92.3(2) 2_655 .
O15 U1 O12 78.13(15) . 2_655
O15 U1 O12 145.82(15) 2_655 2_655
O16 U1 O12 73.83(16) 2_655 2_655
O16 U1 O12 69.63(15) . 2_655
O15 U1 O12 145.82(15) . .
O15 U1 O12 78.13(15) 2_655 .
O16 U1 O12 69.64(15) 2_655 .
O16 U1 O12 73.83(16) . .
O12 U1 O12 126.2(2) 2_655 .
O15 U1 O7 69.90(14) . .
O15 U1 O7 71.23(14) 2_655 .
O16 U1 O7 145.50(15) 2_655 .
O16 U1 O7 81.18(14) . .
O12 U1 O7 132.79(15) 2_655 .
O12 U1 O7 76.03(15) . .
O15 U1 O7 71.23(14) . 2_655
O15 U1 O7 69.90(14) 2_655 2_655
O16 U1 O7 81.18(14) 2_655 2_655
O16 U1 O7 145.50(15) . 2_655
O12 U1 O7 76.03(15) 2_655 2_655
O12 U1 O7 132.79(15) . 2_655
O7 U1 O7 122.1(2) . 2_655
O15 U1 U2 32.35(10) . 2_655
O15 U1 U2 82.86(11) 2_655 2_655
O16 U1 U2 116.12(11) 2_655 2_655
O16 U1 U2 122.45(11) . 2_655
O12 U1 U2 72.13(11) 2_655 2_655
O12 U1 U2 160.81(11) . 2_655
O7 U1 U2 95.44(10) . 2_655
O7 U1 U2 38.97(10) 2_655 2_655
O15 U1 U2 82.86(11) . .
O15 U1 U2 32.35(10) 2_655 .
O16 U1 U2 122.45(11) 2_655 .
O16 U1 U2 116.12(11) . .
O12 U1 U2 160.81(11) 2_655 .
O12 U1 U2 72.13(11) . .
O7 U1 U2 38.97(10) . .
O7 U1 U2 95.44(10) 2_655 .
U2 U1 U2 90.346(17) 2_655 .
O15 U1 U3 31.09(10) . .
O15 U1 U3 83.24(11) 2_655 .
O16 U1 U3 175.62(11) 2_655 .
O16 U1 U3 89.12(11) . .
O12 U1 U3 102.84(11) 2_655 .
O12 U1 U3 114.74(11) . .
O7 U1 U3 38.85(10) . .
O7 U1 U3 95.32(10) 2_655 .
U2 U1 U3 59.763(11) 2_655 .
U2 U1 U3 60.304(12) . .
O15 U1 U3 83.25(11) . 2_655
O15 U1 U3 31.09(10) 2_655 2_655
O16 U1 U3 89.12(11) 2_655 2_655
O16 U1 U3 175.62(11) . 2_655
O12 U1 U3 114.74(11) 2_655 2_655
O12 U1 U3 102.84(11) . 2_655
O7 U1 U3 95.32(10) . 2_655
O7 U1 U3 38.86(10) 2_655 2_655
U2 U1 U3 60.305(12) 2_655 2_655
U2 U1 U3 59.762(12) . 2_655
U3 U1 U3 89.771(17) . 2_655
O1 U2 O15 91.39(16) . 2_655
O1 U2 O3 145.91(16) . .
O15 U2 O3 92.54(17) 2_655 .
O1 U2 O14 99.15(16) . .
O15 U2 O14 143.44(15) 2_655 .
O3 U2 O14 97.62(17) . .
O1 U2 O11 81.20(16) . .
O15 U2 O11 144.32(16) 2_655 .
O3 U2 O11 76.02(17) . .
O14 U2 O11 72.18(15) . .
O1 U2 O13 70.85(15) . 2_655
O15 U2 O13 69.46(15) 2_655 2_655
O3 U2 O13 78.95(16) . 2_655
O14 U2 O13 146.98(15) . 2_655
O11 U2 O13 75.16(15) . 2_655
O1 U2 O7 69.32(15) . .
O15 U2 O7 70.65(14) 2_655 .
O3 U2 O7 143.10(16) . .
O14 U2 O7 80.53(14) . .
O11 U2 O7 135.72(15) . .
O13 U2 O7 121.58(14) 2_655 .
O1 U2 O10 143.03(16) . .
O15 U2 O10 78.02(15) 2_655 .
O3 U2 O10 70.64(17) . .
O14 U2 O10 72.55(15) . .
O11 U2 O10 126.78(15) . .
O13 U2 O10 133.93(15) 2_655 .
O7 U2 O10 73.76(15) . .
O1 U2 U3 81.88(11) . 2_655
O15 U2 U3 31.98(11) 2_655 2_655
O3 U2 U3 83.76(13) . 2_655
O14 U2 U3 175.41(10) . 2_655
O11 U2 U3 112.41(11) . 2_655
O13 U2 U3 37.56(10) 2_655 2_655
O7 U2 U3 95.73(10) . 2_655
O10 U2 U3 103.92(11) . 2_655
O1 U2 U1 81.39(11) . .
O15 U2 U1 32.07(10) 2_655 .
O3 U2 U1 117.31(13) . .
O14 U2 U1 115.17(10) . .
O11 U2 U1 162.03(11) . .
O13 U2 U1 94.87(10) 2_655 .
O7 U2 U1 38.68(10) . .
O10 U2 U1 70.86(11) . .
U3 U2 U1 60.471(8) 2_655 .
O1 U2 U3 30.62(11) . .
O15 U2 U3 82.93(11) 2_655 .
O3 U2 U3 173.71(13) . .
O14 U2 U3 88.60(11) . .
O11 U2 U3 105.20(11) . .
O13 U2 U3 95.33(10) 2_655 .
O7 U2 U3 38.86(10) . .
O10 U2 U3 112.42(11) . .
U3 U2 U3 90.114(14) 2_655 .
U1 U2 U3 60.196(9) . .
O1 U2 U4 31.90(11) . .
O15 U2 U4 82.93(11) 2_655 .
O3 U2 U4 115.42(12) . .
O14 U2 U4 122.69(11) . .
O11 U2 U4 72.40(11) . .
O13 U2 U4 39.24(10) 2_655 .
O7 U2 U4 95.42(10) . .
O10 U2 U4 160.34(11) . .
U3 U2 U4 60.075(8) 2_655 .
U1 U2 U4 90.361(15) . .
U3 U2 U4 59.809(9) . .
O1 U3 O15 91.26(16) . .
O1 U3 O8 148.71(16) . .
O15 U3 O8 95.83(17) . .
O1 U3 O4 91.15(16) . .
O15 U3 O4 141.02(15) . .
O8 U3 O4 101.91(17) . .
O1 U3 O13 71.57(15) . .
O15 U3 O13 70.52(16) . .
O8 U3 O13 82.18(16) . .
O4 U3 O13 145.82(15) . .
O1 U3 O6 80.72(16) . .
O15 U3 O6 147.13(16) . .
O8 U3 O6 76.85(17) . .
O4 U3 O6 71.41(16) . .
O13 U3 O6 76.72(15) . .
O1 U3 O9 139.98(15) . .
O15 U3 O9 85.09(16) . .
O8 U3 O9 71.15(16) . .
O4 U3 O9 68.70(16) . .
O13 U3 O9 141.71(15) . .
O6 U3 O9 121.05(16) . .
O1 U3 O7 68.85(15) . .
O15 U3 O7 69.36(14) . .
O8 U3 O7 141.84(15) . .
O4 U3 O7 75.38(15) . .
O13 U3 O7 121.65(14) . .
O6 U3 O7 133.93(15) . .
O9 U3 O7 72.63(15) . .
O1 U3 U2 82.20(11) . 2_655
O15 U3 U2 32.32(11) . 2_655
O8 U3 U2 87.69(13) . 2_655
O4 U3 U2 169.77(11) . 2_655
O13 U3 U2 38.28(11) . 2_655
O6 U3 U2 114.82(11) . 2_655
O9 U3 U2 111.89(11) . 2_655
O7 U3 U2 94.90(10) . 2_655
O1 U3 U1 80.63(11) . .
O15 U3 U1 31.14(11) . .
O8 U3 U1 119.16(13) . .
O4 U3 U1 111.59(11) . .
O13 U3 U1 94.85(10) . .
O6 U3 U1 161.17(11) . .
O9 U3 U1 75.87(11) . .
O7 U3 U1 38.26(10) . .
U2 U3 U1 59.766(9) 2_655 .
O1 U3 U4 32.52(11) . .
O15 U3 U4 83.65(11) . .
O8 U3 U4 118.20(12) . .
O4 U3 U4 116.43(11) . .
O13 U3 U4 39.40(10) . .
O6 U3 U4 72.48(11) . .
O9 U3 U4 166.04(11) . .
O7 U3 U4 95.62(10) . .
U2 U3 U4 60.580(9) 2_655 .
U1 U3 U4 90.249(15) . .
O1 U3 U2 30.45(11) . .
O15 U3 U2 82.16(11) . .
O8 U3 U2 177.56(13) . .
O4 U3 U2 80.53(12) . .
O13 U3 U2 95.83(10) . .
O6 U3 U2 104.10(12) . .
O9 U3 U2 109.94(11) . .
O7 U3 U2 38.56(10) . .
U2 U3 U2 89.879(13) 2_655 .
U1 U3 U2 59.500(9) . .
U4 U3 U2 60.308(9) . .
O1 U4 O1 88.2(2) . 2_655
O1 U4 O2 140.63(15) . 2_655
O1 U4 O2 79.02(15) 2_655 2_655
O1 U4 O2 79.02(15) . .
O1 U4 O2 140.63(15) 2_655 .
O2 U4 O2 132.1(2) 2_655 .
O1 U4 O5 138.34(15) . 2_655
O1 U4 O5 79.70(15) 2_655 2_655
O2 U4 O5 75.94(17) 2_655 2_655
O2 U4 O5 85.52(17) . 2_655
O1 U4 O5 79.70(15) . .
O1 U4 O5 138.34(15) 2_655 .
O2 U4 O5 85.52(17) 2_655 .
O2 U4 O5 75.93(17) . .
O5 U4 O5 133.4(2) 2_655 .
O1 U4 O13 68.53(14) . 2_655
O1 U4 O13 68.68(14) 2_655 2_655
O2 U4 O13 72.13(15) 2_655 2_655
O2 U4 O13 135.97(15) . 2_655
O5 U4 O13 138.38(15) 2_655 2_655
O5 U4 O13 69.79(15) . 2_655
O1 U4 O13 68.68(14) . .
O1 U4 O13 68.53(14) 2_655 .
O2 U4 O13 135.97(15) 2_655 .
O2 U4 O13 72.14(15) . .
O5 U4 O13 69.79(15) 2_655 .
O5 U4 O13 138.38(15) . .
O13 U4 O13 118.9(2) 2_655 .
O1 U4 N2 135.90(11) . .
O1 U4 N2 135.90(11) 2_655 .
O2 U4 N2 66.06(11) 2_655 .
O2 U4 N2 66.06(11) . .
O5 U4 N2 66.69(11) 2_655 .
O5 U4 N2 66.69(11) . .
O13 U4 N2 120.54(10) 2_655 .
O13 U4 N2 120.53(10) . .
O1 U4 U3 31.60(10) . .
O1 U4 U3 80.44(11) 2_655 .
O2 U4 U3 158.42(11) 2_655 .
O2 U4 U3 69.22(11) . .
O5 U4 U3 106.76(11) 2_655 .
O5 U4 U3 105.82(11) . .
O13 U4 U3 94.25(10) 2_655 .
O13 U4 U3 37.42(10) . .
N2 U4 U3 135.134(8) . .
O1 U4 U3 80.44(11) . 2_655
O1 U4 U3 31.60(10) 2_655 2_655
O2 U4 U3 69.22(11) 2_655 2_655
O2 U4 U3 158.42(11) . 2_655
O5 U4 U3 105.82(11) 2_655 2_655
O5 U4 U3 106.76(11) . 2_655
O13 U4 U3 37.42(10) 2_655 2_655
O13 U4 U3 94.25(10) . 2_655
N2 U4 U3 135.133(9) . 2_655
U3 U4 U3 89.733(17) . 2_655
O1 U4 U2 30.83(10) . .
O1 U4 U2 80.43(11) 2_655 .
O2 U4 U2 109.85(11) 2_655 .
O2 U4 U2 103.86(11) . .
O5 U4 U2 157.76(11) 2_655 .
O5 U4 U2 68.85(11) . .
O13 U4 U2 37.98(10) 2_655 .
O13 U4 U2 93.62(10) . .
N2 U4 U2 135.534(8) . .
U3 U4 U2 59.883(12) . .
U3 U4 U2 59.346(11) 2_655 .
C4 O9 U3 141.6(5) . .
C1 O8 U3 143.4(5) . .
U1 O7 U2 102.35(15) . .
U1 O7 U3 102.88(15) . .
U2 O7 U3 102.58(16) . .
C5 O6 U3 132.1(4) . .
C8 O5 U4 138.6(5) . .
C2 O4 U3 139.0(5) 5_655 .
C6 O3 U2 137.8(5) . .
C5 O2 U4 138.6(4) . .
U2 O1 U3 118.93(19) . .
U2 O1 U4 117.27(18) . .
U3 O1 U4 115.88(18) . .
C2 O16 U1 134.2(4) . .
U3 O15 U1 117.76(18) . .
U3 O15 U2 115.71(19) . 2_655
U1 O15 U2 115.58(17) . 2_655
C4 O14 U2 133.1(4) 5_655 .
U3 O13 U2 104.16(17) . 2_655
U3 O13 U4 103.18(15) . .
U2 O13 U4 102.78(15) 2_655 .
C3 O12 U1 134.3(5) . .
C8 O11 U2 131.3(4) . .
C3 O10 U2 134.6(4) . .
C7 N2 C7 116.7(9) 2_655 .
C7 N2 U4 121.7(4) 2_655 .
C7 N2 U4 121.7(4) . .
O2 C5 O6 127.3(6) . .
O9 C4 O14 125.8(7) . 5_655
O4 C2 O16 124.8(7) 5_655 .
O17 C1 O8 126.0(8) . .
O12 C3 O10 127.7(7) . .
O5 C8 O11 127.8(7) . .
N2 C7 C10 123.6(7) . .
O18 C6 O3 125.6(8) . .
C9 C10 C7 119.8(8) . .
C15 C14 C13 124.2(8) . .
C14 C15 N1 120.6(9) . .
C15 N1 C11 116.9(9) . .
C13 C12 C11 120.1(9) . .
C14 C13 C12 118.4(9) . .
C10 C9 C10 116.5(10) . 2_655
C12 C11 N1 119.7(8) . .

loop_
_geom_bond_atom_site_label_1
_geom_bond_atom_site_label_2
_geom_bond_distance
_geom_bond_site_symmetry_2
U1 O15 2.238(4) .
U1 O15 2.238(4) 2_655
U1 O16 2.415(4) 2_655
U1 O16 2.415(4) .
U1 O12 2.431(5) 2_655
U1 O12 2.431(5) .
U1 O7 2.432(4) .
U1 O7 2.432(4) 2_655
U1 U2 3.8014(5) 2_655
U1 U2 3.8015(6) .
U1 U3 3.8284(6) .
U1 U3 3.8284(6) 2_655
U2 O1 2.219(4) .
U2 O15 2.255(4) 2_655
U2 O3 2.319(5) .
U2 O14 2.409(5) .
U2 O11 2.432(5) .
U2 O13 2.429(4) 2_655
U2 O7 2.448(4) .
U2 O10 2.466(5) .
U2 U3 3.8013(6) 2_655
U2 U3 3.8325(7) .
U2 U4 3.8489(6) .
U3 O1 2.230(4) .
U3 O15 2.234(4) .
U3 O8 2.325(5) .
U3 O4 2.388(4) .
U3 O13 2.390(4) .
U3 O6 2.428(5) .
U3 O9 2.457(4) .
U3 O7 2.464(4) .
U3 U2 3.8013(6) 2_655
U3 U4 3.8296(6) .
U4 O1 2.288(4) .
U4 O1 2.288(4) 2_655
U4 O2 2.415(5) 2_655
U4 O2 2.416(5) .
U4 O5 2.425(5) 2_655
U4 O5 2.425(5) .
U4 O13 2.497(4) 2_655
U4 O13 2.497(4) .
U4 N2 2.769(8) .
U4 U3 3.8297(6) 2_655
O9 C4 1.224(8) .
O8 C1 1.273(9) .
O6 C5 1.257(8) .
O5 C8 1.240(9) .
O4 C2 1.239(8) 5_655
O3 C6 1.282(9) .
O2 C5 1.248(8) .
O16 C2 1.253(8) .
O15 U2 2.255(4) 2_655
O14 C4 1.281(8) 5_655
O13 U2 2.429(4) 2_655
O12 C3 1.244(8) .
O11 C8 1.260(8) .
O10 C3 1.261(8) .
O17 C1 1.213(9) .
N2 C7 1.324(8) 2_655
N2 C7 1.324(8) .
C4 O14 1.281(8) 5_655
C2 O4 1.239(8) 5_655
O18 C6 1.231(9) .
C7 C10 1.387(10) .
C10 C9 1.380(10) .
C14 C15 1.317(12) .
C14 C13 1.326(11) .
C15 N1 1.398(12) .
N1 C11 1.404(12) .
C12 C13 1.377(13) .
C12 C11 1.389(14) .
C9 C10 1.380(10) 2_655
